data_4073909
loop_
_publ_author_name
'Ruiz, Javier'
'Perandones, Bernab\'e F.'
'Garc\'ia, Gabriel'
'Mosquera, Marta E. G.'

_publ_section_title
;
 Synthesis of N-Heterocyclic Carbene Complexes of Manganese(I) by Coupling
 Isocyanide Ligands with Propargylamines and Propargylic Alcohols&#x00A7;
;
_journal_issue 23
_journal_name_full Organometallics
_journal_page_first 5687
_journal_paper_doi 10.1021/om700718x
_journal_volume 26
_journal_year 2007
_chemical_formula_sum 'C23 H17 Cl Mn N3 O8'
_chemical_formula_weight 553.79
_chemical_name_systematic
;
 ?
;
_space_group_IT_number 61
_symmetry_cell_setting orthorhombic
_symmetry_space_group_name_Hall '-P 2bc 2ac'
_symmetry_space_group_name_H-M 'P c a b'
_atom_sites_solution_hydrogens geom
_atom_sites_solution_primary direct
_atom_sites_solution_secondary difmap
_audit_creation_method SHELXL-97
_cell_angle_alpha 90.00
_cell_angle_beta 90.00
_cell_angle_gamma 90.00
_cell_formula_units_Z 8
_cell_length_a 13.223(4)
_cell_length_b 14.573(3)
_cell_length_c 24.6375(16)
_cell_measurement_reflns_used 97
_cell_measurement_temperature 293(2)
_cell_measurement_theta_max 20.316
_cell_measurement_theta_min 3.524
_cell_volume 4747.6(18)
_computing_cell_refinement 'Dirax/lsq (Duisenberg & Schreurs, 1989-2000)'
_computing_data_collection 'Collect (Nonius BV, 1997-2000)'
_computing_data_reduction 'EvalCCD (Duisenberg & Schreurs 1990-2000)'
_computing_molecular_graphics 'Ortep-3 for Windows (Farrugia, 1997)'
_computing_publication_material 'WinGX publication routines (Farrugia, 1999)'
_computing_structure_refinement 'SHELXL-97 (Sheldrick, 1997)'
_computing_structure_solution 'SHELXS-97 (Sheldrick, 1997)'
_diffrn_ambient_temperature 293(2)
_diffrn_measured_fraction_theta_full 0.997
_diffrn_measured_fraction_theta_max 0.997
_diffrn_radiation_monochromator graphite
_diffrn_radiation_source 'fine-focus sealed tube'
_diffrn_radiation_type MoK\a
_diffrn_radiation_wavelength 0.71073
_diffrn_reflns_av_R_equivalents 0.0904
_diffrn_reflns_av_sigmaI/netI 0.0584
_diffrn_reflns_limit_h_max 15
_diffrn_reflns_limit_h_min -17
_diffrn_reflns_limit_k_max 18
_diffrn_reflns_limit_k_min -17
_diffrn_reflns_limit_l_max 29
_diffrn_reflns_limit_l_min -32
_diffrn_reflns_number 44718
_diffrn_reflns_theta_full 27.49
_diffrn_reflns_theta_max 27.49
_diffrn_reflns_theta_min 3.59
_exptl_absorpt_coefficient_mu 0.723
_exptl_absorpt_correction_T_max 0.886
_exptl_absorpt_correction_T_min 0.556
_exptl_absorpt_correction_type multi-scan
_exptl_absorpt_process_details
;
 R.H. Blessing, Acta Cryst. (1995), A51, 33-38
;
_exptl_crystal_colour orange
_exptl_crystal_density_diffrn 1.550
_exptl_crystal_density_method 'not measured'
_exptl_crystal_description prism
_exptl_crystal_F_000 2256
_exptl_crystal_size_max 0.58
_exptl_crystal_size_mid 0.42
_exptl_crystal_size_min 0.17
_refine_diff_density_max 0.358
_refine_diff_density_min -0.394
_refine_diff_density_rms 0.059
_refine_ls_extinction_method none
_refine_ls_goodness_of_fit_ref 1.046
_refine_ls_hydrogen_treatment mixed
_refine_ls_matrix_type full
_refine_ls_number_parameters 333
_refine_ls_number_reflns 5432
_refine_ls_number_restraints 0
_refine_ls_restrained_S_all 1.046
_refine_ls_R_factor_all 0.1021
_refine_ls_R_factor_gt 0.0462
_refine_ls_shift/su_max 0.001
_refine_ls_shift/su_mean 0.000
_refine_ls_structure_factor_coef Fsqd
_refine_ls_weighting_details 'calc w=1/[\s^2^(Fo^2^)+(0.0299P)^2^+4.6938P] where P=(Fo^2^+2Fc^2^)/3'
_refine_ls_weighting_scheme calc
_refine_ls_wR_factor_gt 0.0936
_refine_ls_wR_factor_ref 0.1181
_reflns_number_gt 3286
_reflns_number_total 5432
_reflns_threshold_expression >2sigma(I)
_cod_data_source_file om700718x-file001.cif
_cod_data_source_block 8a
_cod_depositor_comments
;
The following automatic conversions were performed:

'_symmetry_cell_setting' value 'Orthorhombic' changed to
'orthorhombic' according to
/home/saulius/struct/CIF-dictionaries/cif_core.dic dictionary named
'cif_core.dic' version 2.4.1 from 2010-06-29.

Automatic conversion script
Id: cif_fix_values 1715 2011-07-08 13:25:40Z adriana 
;
_cod_original_sg_symbol_H-M Pcab
_cod_database_code 4073909

loop_
_symmetry_equiv_pos_as_xyz
'x, y, z'
'-x, -y+1/2, z+1/2'
'x+1/2, -y, -z+1/2'
'-x+1/2, y+1/2, -z'
'-x, -y, -z'
'x, y-1/2, -z-1/2'
'-x-1/2, y, z-1/2'
'x-1/2, -y-1/2, z'

loop_
_atom_site_label
_atom_site_type_symbol
_atom_site_fract_x
_atom_site_fract_y
_atom_site_fract_z
_atom_site_U_iso_or_equiv
_atom_site_adp_type
_atom_site_occupancy
_atom_site_symmetry_multiplicity
_atom_site_calc_flag
_atom_site_refinement_flags
Mn1 Mn 0.83489(3) 0.35246(3) 0.120469(17) 0.03856(14) Uani 1 1 d .
N1 N 0.95884(19) 0.22803(16) 0.19992(9) 0.0409(6) Uani 1 1 d .
N2 N 0.95209(19) 0.43749(15) 0.09864(9) 0.0397(6) Uani 1 1 d .
N3 N 0.90896(19) 0.27387(15) 0.06363(9) 0.0415(6) Uani 1 1 d .
O3 O 0.97133(18) 0.37525(14) 0.21164(8) 0.0544(6) Uani 1 1 d .
O30 O 0.6998(2) 0.43111(17) 0.03542(10) 0.0671(7) Uani 1 1 d .
O40 O 0.6717(2) 0.21834(16) 0.14116(10) 0.0646(7) Uani 1 1 d .
O50 O 0.7355(2) 0.47916(16) 0.19788(10) 0.0694(7) Uani 1 1 d .
C2 C 0.9278(2) 0.30950(19) 0.18161(11) 0.0397(7) Uani 1 1 d .
C4 C 1.0363(3) 0.3362(2) 0.25382(14) 0.0623(10) Uani 1 1 d .
H4A H 1.0112 0.3510 0.2897 0.075 Uiso 1 1 calc R
H4B H 1.1052 0.3584 0.2504 0.075 Uiso 1 1 calc R
C5 C 1.0308(3) 0.2352(2) 0.24344(11) 0.0492(8) Uani 1 1 d .
C6 C 1.0791(4) 0.1658(3) 0.26607(16) 0.0682(11) Uani 1 1 d .
H6A H 1.062(3) 0.102(3) 0.2521(14) 0.072(11) Uiso 1 1 d .
H6B H 1.126(3) 0.183(3) 0.2912(15) 0.082(13) Uiso 1 1 d .
C21 C 0.9291(2) 0.1390(2) 0.17912(11) 0.0432(7) Uani 1 1 d .
C22 C 0.9930(3) 0.0940(2) 0.14362(14) 0.0583(9) Uani 1 1 d .
H22 H 1.0523 0.1221 0.1319 0.070 Uiso 1 1 calc R
C23 C 0.9685(4) 0.0070(3) 0.12563(16) 0.0742(12) Uani 1 1 d .
H23 H 1.0116 -0.0242 0.1022 0.089 Uiso 1 1 calc R
C24 C 0.8799(4) -0.0330(3) 0.14272(16) 0.0779(12) Uani 1 1 d .
H24 H 0.8623 -0.0908 0.1298 0.093 Uiso 1 1 calc R
C25 C 0.8177(3) 0.0107(3) 0.17828(17) 0.0774(12) Uani 1 1 d .
H25 H 0.7581 -0.0174 0.1895 0.093 Uiso 1 1 calc R
C26 C 0.8428(3) 0.0980(2) 0.19802(14) 0.0605(9) Uani 1 1 d .
H26 H 0.8019 0.1273 0.2234 0.073 Uiso 1 1 calc R
C11 C 0.9690(3) 0.5232(2) 0.11786(13) 0.0496(8) Uani 1 1 d .
H11 H 0.9249 0.5470 0.1436 0.060 Uiso 1 1 calc R
C12 C 1.0488(3) 0.5762(2) 0.10083(14) 0.0578(9) Uani 1 1 d .
H12 H 1.0567 0.6355 0.1142 0.069 Uiso 1 1 calc R
C13 C 1.1167(3) 0.5415(2) 0.06404(14) 0.0594(9) Uani 1 1 d .
H13 H 1.1721 0.5761 0.0530 0.071 Uiso 1 1 calc R
C14 C 1.1015(3) 0.4542(2) 0.04369(13) 0.0523(8) Uani 1 1 d .
H14 H 1.1461 0.4296 0.0184 0.063 Uiso 1 1 calc R
C15 C 1.0185(2) 0.4037(2) 0.06164(11) 0.0403(7) Uani 1 1 d .
C16 C 0.9934(2) 0.3111(2) 0.04130(11) 0.0418(7) Uani 1 1 d .
C17 C 1.0481(3) 0.2664(2) 0.00147(13) 0.0570(9) Uani 1 1 d .
H17 H 1.1065 0.2927 -0.0126 0.068 Uiso 1 1 calc R
C18 C 1.0154(3) 0.1827(3) -0.01707(14) 0.0681(11) Uani 1 1 d .
H18 H 1.0515 0.1517 -0.0438 0.082 Uiso 1 1 calc R
C19 C 0.9288(3) 0.1450(2) 0.00435(14) 0.0661(10) Uani 1 1 d .
H19 H 0.9049 0.0888 -0.0082 0.079 Uiso 1 1 calc R
C20 C 0.8779(3) 0.1915(2) 0.04468(13) 0.0559(9) Uani 1 1 d .
H20 H 0.8200 0.1652 0.0594 0.067 Uiso 1 1 calc R
C30 C 0.7536(3) 0.4013(2) 0.06687(12) 0.0450(7) Uani 1 1 d .
C40 C 0.7375(3) 0.2686(2) 0.13440(12) 0.0467(8) Uani 1 1 d .
C50 C 0.7761(3) 0.4306(2) 0.16840(13) 0.0479(8) Uani 1 1 d .
O11 O 0.6961(3) 0.2018(3) 0.84009(16) 0.1448(16) Uani 1 1 d .
O12 O 0.7316(2) 0.11886(17) 0.91807(11) 0.0838(8) Uani 1 1 d .
O13 O 0.8617(3) 0.1906(2) 0.87032(13) 0.1082(11) Uani 1 1 d .
O14 O 0.7464(3) 0.27649(19) 0.91805(16) 0.1128(12) Uani 1 1 d .
Cl1 Cl 0.75758(8) 0.19683(6) 0.88567(4) 0.0643(3) Uani 1 1 d .

loop_
_atom_site_aniso_label
_atom_site_aniso_U_11
_atom_site_aniso_U_22
_atom_site_aniso_U_33
_atom_site_aniso_U_23
_atom_site_aniso_U_13
_atom_site_aniso_U_12
Mn1 0.0382(3) 0.0352(2) 0.0423(2) -0.00409(19) -0.0022(2) 0.0013(2)
N1 0.0446(16) 0.0383(13) 0.0399(13) -0.0050(10) -0.0021(11) 0.0037(12)
N2 0.0406(15) 0.0372(13) 0.0415(13) -0.0002(10) -0.0037(11) 0.0015(11)
N3 0.0448(16) 0.0380(13) 0.0417(13) -0.0084(10) -0.0057(12) 0.0027(12)
O3 0.0659(16) 0.0441(12) 0.0534(12) -0.0120(10) -0.0198(11) 0.0057(11)
O30 0.0645(17) 0.0660(16) 0.0708(16) 0.0079(13) -0.0206(14) 0.0050(13)
O40 0.0545(16) 0.0580(15) 0.0813(16) -0.0004(12) 0.0025(13) -0.0129(13)
O50 0.0725(18) 0.0636(15) 0.0723(16) -0.0180(13) 0.0161(14) 0.0090(14)
C2 0.0399(18) 0.0397(16) 0.0395(15) -0.0092(12) 0.0025(13) 0.0016(14)
C4 0.068(3) 0.060(2) 0.059(2) -0.0152(16) -0.0226(19) 0.0101(18)
C5 0.053(2) 0.058(2) 0.0365(15) -0.0059(14) -0.0027(15) 0.0062(17)
C6 0.081(3) 0.069(3) 0.054(2) -0.0029(19) -0.020(2) 0.016(2)
C21 0.0498(19) 0.0378(16) 0.0419(15) 0.0022(13) -0.0034(14) 0.0011(15)
C22 0.059(2) 0.0484(19) 0.067(2) -0.0125(16) 0.0079(19) -0.0029(17)
C23 0.096(3) 0.052(2) 0.075(2) -0.0200(18) 0.008(2) 0.002(2)
C24 0.116(4) 0.046(2) 0.072(2) -0.0039(19) -0.017(3) -0.017(2)
C25 0.079(3) 0.068(3) 0.084(3) 0.009(2) 0.006(2) -0.031(2)
C26 0.064(2) 0.055(2) 0.062(2) 0.0041(17) 0.0107(19) -0.0076(19)
C11 0.058(2) 0.0389(16) 0.0517(17) -0.0058(14) -0.0055(17) -0.0032(15)
C12 0.071(3) 0.0407(17) 0.062(2) 0.0004(15) -0.0126(19) -0.0138(18)
C13 0.054(2) 0.060(2) 0.064(2) 0.0078(17) -0.0047(19) -0.0187(19)
C14 0.047(2) 0.060(2) 0.0501(18) 0.0015(15) -0.0006(16) -0.0040(17)
C15 0.0402(18) 0.0424(16) 0.0384(15) 0.0022(12) -0.0058(14) 0.0029(14)
C16 0.0431(19) 0.0440(17) 0.0383(15) -0.0018(13) -0.0053(14) 0.0044(15)
C17 0.055(2) 0.063(2) 0.0525(18) -0.0098(16) 0.0067(17) 0.0039(18)
C18 0.075(3) 0.071(2) 0.058(2) -0.0257(19) 0.003(2) 0.011(2)
C19 0.078(3) 0.054(2) 0.066(2) -0.0277(18) -0.011(2) 0.001(2)
C20 0.057(2) 0.051(2) 0.060(2) -0.0149(16) -0.0076(18) -0.0033(17)
C30 0.0419(19) 0.0426(17) 0.0503(17) -0.0053(14) -0.0015(16) -0.0021(15)
C40 0.047(2) 0.0435(17) 0.0495(17) -0.0024(14) -0.0018(15) 0.0014(16)
C50 0.045(2) 0.0465(18) 0.0523(18) -0.0059(15) -0.0009(16) -0.0005(16)
O11 0.173(4) 0.130(3) 0.131(3) 0.050(2) -0.073(3) -0.037(3)
O12 0.097(2) 0.0579(15) 0.0960(19) 0.0178(14) 0.0038(17) -0.0257(16)
O13 0.091(2) 0.121(3) 0.112(2) 0.006(2) 0.049(2) 0.001(2)
O14 0.111(3) 0.0564(17) 0.171(3) -0.0243(19) 0.026(2) -0.0060(18)
Cl1 0.0711(7) 0.0458(5) 0.0760(6) 0.0059(4) 0.0076(5) -0.0107(4)

loop_
_atom_type_symbol
_atom_type_description
_atom_type_scat_dispersion_real
_atom_type_scat_dispersion_imag
_atom_type_scat_source
C C 0.0033 0.0016 'International Tables Vol C Tables 4.2.6.8 and 6.1.1.4'
H H 0.0000 0.0000 'International Tables Vol C Tables 4.2.6.8 and 6.1.1.4'
Cl Cl 0.1484 0.1585 'International Tables Vol C Tables 4.2.6.8 and 6.1.1.4'
Mn Mn 0.3368 0.7283 'International Tables Vol C Tables 4.2.6.8 and 6.1.1.4'
N N 0.0061 0.0033 'International Tables Vol C Tables 4.2.6.8 and 6.1.1.4'
O O 0.0106 0.0060 'International Tables Vol C Tables 4.2.6.8 and 6.1.1.4'

loop_
_geom_angle_atom_site_label_1
_geom_angle_atom_site_label_2
_geom_angle_atom_site_label_3
_geom_angle
C40 Mn1 C50 89.77(14)
C40 Mn1 C30 88.96(14)
C50 Mn1 C30 88.52(14)
C40 Mn1 C2 94.66(13)
C50 Mn1 C2 88.28(13)
C30 Mn1 C2 175.15(12)
C40 Mn1 N2 173.66(12)
C50 Mn1 N2 96.57(12)
C30 Mn1 N2 91.10(12)
C2 Mn1 N2 85.65(11)
C40 Mn1 N3 95.28(12)
C50 Mn1 N3 174.79(12)
C30 Mn1 N3 90.28(11)
C2 Mn1 N3 92.58(10)
N2 Mn1 N3 78.38(10)
C2 N1 C5 113.0(2)
C2 N1 C21 126.4(2)
C5 N1 C21 120.5(2)
C11 N2 C15 117.5(3)
C11 N2 Mn1 126.1(2)
C15 N2 Mn1 116.39(19)
C20 N3 C16 117.7(3)
C20 N3 Mn1 125.8(2)
C16 N3 Mn1 116.40(18)
C2 O3 C4 111.5(2)
O3 C2 N1 108.5(2)
O3 C2 Mn1 116.5(2)
N1 C2 Mn1 135.0(2)
O3 C4 C5 103.5(2)
C6 C5 N1 125.5(3)
C6 C5 C4 131.2(3)
N1 C5 C4 103.3(3)
C26 C21 C22 121.1(3)
C26 C21 N1 119.8(3)
C22 C21 N1 118.9(3)
C21 C22 C23 119.7(4)
C24 C23 C22 119.4(4)
C25 C24 C23 120.9(4)
C24 C25 C26 120.3(4)
C21 C26 C25 118.4(3)
N2 C11 C12 122.7(3)
C11 C12 C13 119.7(3)
C14 C13 C12 119.0(3)
C13 C14 C15 119.0(3)
N2 C15 C14 122.0(3)
N2 C15 C16 114.4(3)
C14 C15 C16 123.5(3)
N3 C16 C17 122.0(3)
N3 C16 C15 114.4(3)
C17 C16 C15 123.6(3)
C18 C17 C16 119.4(3)
C19 C18 C17 119.3(3)
C18 C19 C20 119.1(3)
N3 C20 C19 122.5(3)
O30 C30 Mn1 176.8(3)
O40 C40 Mn1 175.7(3)
O50 C50 Mn1 177.4(3)
O11 Cl1 O14 110.6(3)
O11 Cl1 O12 110.6(2)
O14 Cl1 O12 108.15(19)
O11 Cl1 O13 110.7(3)
O14 Cl1 O13 107.5(2)
O12 Cl1 O13 109.2(2)

loop_
_geom_bond_atom_site_label_1
_geom_bond_atom_site_label_2
_geom_bond_distance
Mn1 C40 1.808(4)
Mn1 C50 1.815(3)
Mn1 C30 1.846(3)
Mn1 C2 2.042(3)
Mn1 N2 2.056(2)
Mn1 N3 2.057(2)
N1 C2 1.335(4)
N1 C5 1.438(4)
N1 C21 1.449(4)
N2 C11 1.354(4)
N2 C15 1.358(4)
N3 C20 1.352(4)
N3 C16 1.358(4)
O3 C2 1.340(3)
O3 C4 1.464(4)
O30 C30 1.138(4)
O40 C40 1.150(4)
O50 C50 1.147(3)
C4 C5 1.496(4)
C5 C6 1.319(5)
C21 C26 1.370(4)
C21 C22 1.382(4)
C22 C23 1.381(5)
C23 C24 1.375(6)
C24 C25 1.361(6)
C25 C26 1.401(5)
C11 C12 1.373(5)
C12 C13 1.373(5)
C13 C14 1.381(5)
C14 C15 1.394(4)
C15 C16 1.477(4)
C16 C17 1.383(4)
C17 C18 1.372(5)
C18 C19 1.376(5)
C19 C20 1.378(5)
O11 Cl1 1.388(4)
O12 Cl1 1.430(2)
O13 Cl1 1.431(3)
O14 Cl1 1.416(3)
